data_4343336
loop_
_publ_author_name
'Klenc, Jeffrey'
'Lipowska, Malgorzata'
'Abhayawardhana, Pramuditha L.'
'Taylor, Andrew T.'
'Marzilli, Luigi G.'

_publ_section_title
;
 Structure and Properties of fac-[Re(I)(CO)3(NTA)](2-) (NTA(3-) = Trianion
 of Nitrilotriacetic Acid) and fac-[Re(I)(CO)3(L)](n-) Analogues Useful
 for Assessing the Excellent Renal Clearance of the
 fac-[(99m)Tc(I)(CO)3(NTA)](2-) Diagnostic Renal Agent.
;
_journal_issue 13
_journal_name_full 'Inorganic chemistry'
_journal_page_first 6281
_journal_page_last 6290
_journal_paper_doi 10.1021/acs.inorgchem.5b00584
_journal_volume 54
_journal_year 2015
_chemical_formula_moiety 'C10 H9 N O9 Re, 2(H2 O), C8 H20 N'
_chemical_formula_sum 'C18 H33 N2 O11 Re'
_chemical_formula_weight 639.66
_space_group_crystal_system monoclinic
_space_group_IT_number 4
_space_group_name_Hall 'P 2yb'
_space_group_name_H-M_alt 'P 1 21 1'
_symmetry_space_group_name_Hall 'P 2yb'
_symmetry_space_group_name_H-M 'P 1 21 1'
_atom_sites_solution_hydrogens mixed
_audit_creation_method SHELXL-2014/6
_cell_angle_alpha 90
_cell_angle_beta 92.8469(15)
_cell_angle_gamma 90
_cell_formula_units_Z 2
_cell_length_a 9.4535(5)
_cell_length_b 10.0859(5)
_cell_length_c 12.7840(7)
_cell_measurement_reflns_used 9969
_cell_measurement_temperature 110(2)
_cell_measurement_theta_max 67.95
_cell_measurement_theta_min 3.46
_cell_volume 1217.41(11)
_computing_cell_refinement 'SAINT v8.34A (Bruker, 2013)'
_computing_data_collection 'APEX2 v2014.1-1 (Bruker, 2014)'
_computing_data_reduction 'SAINT v8.34A (Bruker, 2013)'
_computing_molecular_graphics 'ORTEP-3 for Windows (Farrugia, 2012)'
_computing_publication_material 'SHELXL-2014/6 (Sheldrick, 2014)'
_computing_structure_refinement 'SHELXL-2014/6 (Sheldrick, 2014)'
_computing_structure_solution 'SHELXS-97 (Sheldrick, 2008)'
_diffrn_ambient_temperature 110(2)
_diffrn_measured_fraction_theta_full 0.971
_diffrn_measured_fraction_theta_max 0.966
_diffrn_measurement_device_type 'Bruker D8 diffractometer with APEX2 detector'
_diffrn_measurement_method '\f and \w scans with a narrow frame width'
_diffrn_radiation_type CuK\a
_diffrn_radiation_wavelength 1.54178
_diffrn_reflns_av_R_equivalents 0.0231
_diffrn_reflns_av_unetI/netI 0.0248
_diffrn_reflns_laue_measured_fraction_full 0.971
_diffrn_reflns_laue_measured_fraction_max 0.966
_diffrn_reflns_limit_h_max 10
_diffrn_reflns_limit_h_min -11
_diffrn_reflns_limit_k_max 11
_diffrn_reflns_limit_k_min -11
_diffrn_reflns_limit_l_max 15
_diffrn_reflns_limit_l_min -15
_diffrn_reflns_number 14416
_diffrn_reflns_point_group_measured_fraction_full 0.864
_diffrn_reflns_point_group_measured_fraction_max 0.859
_diffrn_reflns_theta_full 67.679
_diffrn_reflns_theta_max 68.141
_diffrn_reflns_theta_min 5.688
_diffrn_source 'fine-focus sealed tube'
_exptl_absorpt_coefficient_mu 10.273
_exptl_absorpt_correction_T_max 0.4214
_exptl_absorpt_correction_T_min 0.3061
_exptl_absorpt_correction_type multi-scan
_exptl_absorpt_process_details 'SADABS (Sheldrick, 2004)'
_exptl_crystal_colour colourless
_exptl_crystal_density_diffrn 1.745
_exptl_crystal_description prism
_exptl_crystal_F_000 636
_exptl_crystal_size_max 0.41
_exptl_crystal_size_mid 0.34
_exptl_crystal_size_min 0.28
_refine_diff_density_max 0.803
_refine_diff_density_min -0.685
_refine_diff_density_rms 0.068
_refine_ls_abs_structure_details
;
 Flack x determined using 1531 quotients [(I+)-(I-)]/[(I+)+(I-)]
 (Parsons, Flack and Wagner, Acta Cryst. B69 (2013) 249-259).
;
_refine_ls_abs_structure_Flack 0.046(5)
_refine_ls_extinction_coef 0.00591(18)
_refine_ls_extinction_expression Fc^*^=kFc[1+0.001xFc^2^\l^3^/sin(2\q)]^-1/4^
_refine_ls_extinction_method SHELXL
_refine_ls_goodness_of_fit_ref 1.116
_refine_ls_hydrogen_treatment mixed
_refine_ls_matrix_type full
_refine_ls_number_parameters 347
_refine_ls_number_reflns 3823
_refine_ls_number_restraints 102
_refine_ls_restrained_S_all 1.106
_refine_ls_R_factor_all 0.0158
_refine_ls_R_factor_gt 0.0158
_refine_ls_shift/su_max 0.003
_refine_ls_shift/su_mean 0.000
_refine_ls_structure_factor_coef Fsqd
_refine_ls_weighting_details 'w=1/[\s^2^(Fo^2^)+(0.0209P)^2^+0.3283P] where P=(Fo^2^+2Fc^2^)/3'
_refine_ls_weighting_scheme calc
_refine_ls_wR_factor_gt 0.0404
_refine_ls_wR_factor_ref 0.0404
_reflns_Friedel_coverage 0.673
_reflns_friedel_fraction_full 0.743
_reflns_friedel_fraction_max 0.737
_reflns_number_gt 3820
_reflns_number_total 3823
_reflns_threshold_expression 'I > 2\s(I)'
_cod_data_source_file ic5b00584_si_005.cif
_cod_data_source_block ndap
_cod_depositor_comments 'Adding full bibliography for 4343336--4343339.cif.'
_cod_database_code 4343336
_shelx_space_group_comment
;
The symmetry employed for this shelxl refinement is uniquely defined
by the following loop, which should always be used as a source of
symmetry information in preference to the above space-group names.
They are only intended as comments.
;
_shelxl_version_number 2014/6

loop_
_space_group_symop_operation_xyz
'x, y, z'
'-x, y+1/2, -z'

loop_
_atom_site_label
_atom_site_type_symbol
_atom_site_fract_x
_atom_site_fract_y
_atom_site_fract_z
_atom_site_U_iso_or_equiv
_atom_site_adp_type
_atom_site_occupancy
_atom_site_site_symmetry_order
_atom_site_calc_flag
_atom_site_refinement_flags_posn
_atom_site_refinement_flags_adp
_atom_site_refinement_flags_occupancy
_atom_site_disorder_assembly
_atom_site_disorder_group
C1 C 0.3350(7) 0.2872(6) 0.5577(5) 0.0243(14) Uani 1 1 d . . . . .
O1 O 0.3328(5) 0.2017(5) 0.5014(4) 0.0434(11) Uani 1 1 d . . . . .
N1 N 0.1079(3) 0.4224(8) 0.6965(2) 0.0185(8) Uani 1 1 d . . . . .
Re1 Re 0.33558(2) 0.43473(5) 0.65310(2) 0.02053(9) Uani 1 1 d . . . . .
C2 C 0.3181(8) 0.5530(7) 0.5377(5) 0.0277(15) Uani 1 1 d . . . . .
O2 O 0.3122(6) 0.6276(5) 0.4684(3) 0.0460(12) Uani 1 1 d . . . . .
C3 C 0.5360(4) 0.4414(11) 0.6429(3) 0.0328(10) Uani 1 1 d . . . . .
O3 O 0.6579(3) 0.4430(8) 0.6372(3) 0.0472(9) Uani 1 1 d . . . . .
C4 C 0.2393(5) 0.2946(5) 0.8401(4) 0.0224(10) Uani 1 1 d . . . . .
O4 O 0.3517(4) 0.3190(5) 0.7919(3) 0.0262(9) Uani 1 1 d . . . . .
C5 C 0.1010(6) 0.3167(6) 0.7773(4) 0.0247(11) Uani 1 1 d . . . . .
H5A H 0.0725 0.2326 0.7424 0.030 Uiso 1 1 calc R U . . .
H5B H 0.0268 0.3403 0.8260 0.030 Uiso 1 1 calc R U . . .
O5 O 0.2389(4) 0.2493(4) 0.9287(3) 0.0349(8) Uani 1 1 d . . . . .
C6 C 0.0749(6) 0.5523(6) 0.7449(4) 0.0231(11) Uani 1 1 d . . . . .
H6A H -0.0028 0.5401 0.7931 0.028 Uiso 1 1 calc R U . . .
H6B H 0.0415 0.6147 0.6892 0.028 Uiso 1 1 calc R U . . .
O6 O 0.3212(5) 0.5851(4) 0.7700(3) 0.0268(10) Uani 1 1 d . . . . .
O7 O 0.1840(4) 0.6876(4) 0.8791(3) 0.0325(7) Uani 1 1 d . . . . .
C7 C 0.2016(5) 0.6121(5) 0.8049(4) 0.0225(10) Uani 1 1 d . . . . .
C8 C -0.0023(4) 0.3872(5) 0.6113(3) 0.0233(9) Uani 1 1 d . . . . .
H8A H -0.0944 0.3744 0.6437 0.028 Uiso 1 1 calc R U . . .
H8B H 0.0241 0.3016 0.5798 0.028 Uiso 1 1 calc R U . . .
O8 O -0.0096(7) 0.3132(4) 0.3999(3) 0.0623(14) Uani 1 1 d . . . . .
O9 O -0.0365(5) 0.5184(4) 0.3425(3) 0.0410(9) Uani 1 1 d . . . . .
H9 H -0.034(8) 0.487(8) 0.293(6) 0.061 Uiso 1 1 d . U . . .
C9 C -0.0215(5) 0.4899(5) 0.5242(3) 0.0259(9) Uani 1 1 d . . . . .
H9A H -0.1122 0.5372 0.5315 0.031 Uiso 1 1 calc R U . . .
H9B H 0.0560 0.5558 0.5312 0.031 Uiso 1 1 calc R U . . .
C10 C -0.0212(4) 0.4266(8) 0.4164(3) 0.0260(9) Uani 1 1 d . . . . .
C1S C 0.4692(7) 0.4717(7) 0.2903(5) 0.039(2) Uani 0.746(8) 1 d . U P A 1
H1SA H 0.3829 0.4535 0.3287 0.047 Uiso 0.746(8) 1 calc R U P A 1
H1SB H 0.4911 0.5672 0.2988 0.047 Uiso 0.746(8) 1 calc R U P A 1
C5S C 0.4128(7) 0.2963(7) 0.1554(6) 0.0311(15) Uani 0.746(8) 1 d . U P A 1
H5SA H 0.3858 0.2849 0.0801 0.037 Uiso 0.746(8) 1 calc R U P A 1
H5SB H 0.5034 0.2489 0.1696 0.037 Uiso 0.746(8) 1 calc R U P A 1
C7S C 0.5667(7) 0.4855(8) 0.1161(5) 0.0374(16) Uani 0.746(8) 1 d . U P A 1
H7SA H 0.5965 0.5756 0.1387 0.045 Uiso 0.746(8) 1 calc R U P A 1
H7SB H 0.6455 0.4241 0.1352 0.045 Uiso 0.746(8) 1 calc R U P A 1
C3S C 0.3069(8) 0.5199(8) 0.1367(7) 0.0406(19) Uani 0.746(8) 1 d . U P A 1
H3SA H 0.2231 0.4820 0.1693 0.049 Uiso 0.746(8) 1 calc R U P A 1
H3SB H 0.2947 0.5050 0.0602 0.049 Uiso 0.746(8) 1 calc R U P A 1
C1SB C 0.5777(18) 0.4008(17) 0.2237(13) 0.028(4) Uani 0.254(8) 1 d . U P A 2
H1SC H 0.6510 0.4627 0.2003 0.034 Uiso 0.254(8) 1 calc R U P A 2
H1SD H 0.5990 0.3123 0.1949 0.034 Uiso 0.254(8) 1 calc R U P A 2
C7SB C 0.4147(19) 0.425(4) 0.0667(12) 0.036(4) Uani 0.254(8) 1 d . U P A 2
H7SC H 0.3244 0.4677 0.0428 0.043 Uiso 0.254(8) 1 calc R U P A 2
H7SD H 0.4058 0.3289 0.0525 0.043 Uiso 0.254(8) 1 calc R U P A 2
C5SB C 0.314(2) 0.382(2) 0.2339(17) 0.035(4) Uani 0.254(8) 1 d . U P A 2
H5SC H 0.3278 0.4005 0.3098 0.041 Uiso 0.254(8) 1 calc R U P A 2
H5SD H 0.2246 0.4241 0.2087 0.041 Uiso 0.254(8) 1 calc R U P A 2
C3SB C 0.425(2) 0.597(2) 0.2116(19) 0.034(4) Uani 0.254(8) 1 d . U P A 2
H3SC H 0.4112 0.6008 0.2878 0.041 Uiso 0.254(8) 1 calc R U P A 2
H3SD H 0.5153 0.6422 0.1986 0.041 Uiso 0.254(8) 1 calc R U P A 2
N1S N 0.4368(3) 0.4450(7) 0.1772(3) 0.0282(8) Uani 1 1 d . U . . .
C2S C 0.5909(6) 0.3925(6) 0.3414(4) 0.0460(14) Uani 1 1 d . U . . .
H2SA H 0.6034 0.4174 0.4154 0.069 Uiso 0.746(8) 1 calc R U P A 1
H2SB H 0.5695 0.2976 0.3359 0.069 Uiso 0.746(8) 1 calc R U P A 1
H2SC H 0.6780 0.4116 0.3058 0.069 Uiso 0.746(8) 1 calc R U P A 1
H2SD H 0.6865 0.3629 0.3635 0.069 Uiso 0.254(8) 1 calc R U P A 2
H2SE H 0.5734 0.4801 0.3713 0.069 Uiso 0.254(8) 1 calc R U P A 2
H2SF H 0.5212 0.3292 0.3660 0.069 Uiso 0.254(8) 1 calc R U P A 2
C4S C 0.3095(9) 0.6681(8) 0.1567(8) 0.078(3) Uani 1 1 d . U . . .
H4SA H 0.2214 0.7079 0.1278 0.117 Uiso 0.746(8) 1 calc R U P A 1
H4SB H 0.3185 0.6846 0.2323 0.117 Uiso 0.746(8) 1 calc R U P A 1
H4SC H 0.3902 0.7077 0.1230 0.117 Uiso 0.746(8) 1 calc R U P A 1
H4SD H 0.3081 0.7601 0.1813 0.117 Uiso 0.254(8) 1 calc R U P A 2
H4SE H 0.3234 0.6668 0.0813 0.117 Uiso 0.254(8) 1 calc R U P A 2
H4SF H 0.2192 0.6254 0.1706 0.117 Uiso 0.254(8) 1 calc R U P A 2
C6S C 0.3012(7) 0.2329(7) 0.2186(6) 0.0491(15) Uani 1 1 d . U . . .
H6SA H 0.2927 0.1388 0.2000 0.074 Uiso 0.746(8) 1 calc R U P A 1
H6SB H 0.3280 0.2412 0.2933 0.074 Uiso 0.746(8) 1 calc R U P A 1
H6SC H 0.2102 0.2772 0.2036 0.074 Uiso 0.746(8) 1 calc R U P A 1
H6SD H 0.2212 0.1997 0.2569 0.074 Uiso 0.254(8) 1 calc R U P A 2
H6SE H 0.2853 0.2132 0.1438 0.074 Uiso 0.254(8) 1 calc R U P A 2
H6SF H 0.3886 0.1896 0.2451 0.074 Uiso 0.254(8) 1 calc R U P A 2
C8S C 0.5431(8) 0.4854(8) -0.0012(5) 0.0632(19) Uani 1 1 d . U . . .
H8SA H 0.6305 0.5121 -0.0335 0.095 Uiso 0.746(8) 1 calc R U P A 1
H8SB H 0.5163 0.3961 -0.0250 0.095 Uiso 0.746(8) 1 calc R U P A 1
H8SC H 0.4672 0.5478 -0.0215 0.095 Uiso 0.746(8) 1 calc R U P A 1
H8SD H 0.5222 0.4689 -0.0760 0.095 Uiso 0.254(8) 1 calc R U P A 2
H8SE H 0.5511 0.5811 0.0110 0.095 Uiso 0.254(8) 1 calc R U P A 2
H8SF H 0.6326 0.4422 0.0207 0.095 Uiso 0.254(8) 1 calc R U P A 2
O1W O -0.0330(4) 0.4195(6) 0.1558(3) 0.0400(9) Uani 1 1 d D . . . .
H1W1 H -0.044(11) 0.490(6) 0.121(7) 0.09(4) Uiso 1 1 d D . . . .
H2W1 H -0.084(8) 0.352(5) 0.151(6) 0.07(3) Uiso 1 1 d D . . . .
O2W O 0.0403(5) 0.0873(4) 0.0064(3) 0.0473(10) Uani 1 1 d D . . . .
H1W2 H 0.096(6) 0.143(5) -0.018(6) 0.06(2) Uiso 1 1 d D . . . .
H2W2 H -0.029(5) 0.127(6) 0.029(5) 0.06(2) Uiso 1 1 d D . . . .

loop_
_atom_site_aniso_label
_atom_site_aniso_U_11
_atom_site_aniso_U_22
_atom_site_aniso_U_33
_atom_site_aniso_U_23
_atom_site_aniso_U_13
_atom_site_aniso_U_12
C1 0.027(3) 0.018(3) 0.028(3) -0.002(3) 0.005(2) 0.006(2)
O1 0.047(2) 0.036(3) 0.048(2) -0.015(2) 0.011(2) 0.0029(19)
N1 0.0166(12) 0.021(2) 0.0184(12) -0.001(2) 0.0007(10) 0.002(2)
Re1 0.01781(11) 0.02176(11) 0.02256(11) -0.00118(12) 0.00625(6) 0.00030(11)
C2 0.029(3) 0.024(3) 0.031(3) -0.002(3) 0.011(2) -0.002(2)
O2 0.065(3) 0.041(3) 0.034(2) 0.016(2) 0.018(2) 0.004(2)
C3 0.031(2) 0.029(3) 0.039(2) 0.005(4) 0.0072(15) 0.000(3)
O3 0.0194(14) 0.050(2) 0.074(2) 0.007(3) 0.0154(13) 0.001(3)
C4 0.028(2) 0.016(2) 0.023(2) -0.0020(19) -0.0005(19) 0.0030(17)
O4 0.0185(18) 0.035(2) 0.0248(19) 0.0066(17) 0.0003(15) 0.0015(15)
C5 0.022(3) 0.028(2) 0.024(3) 0.004(2) 0.002(2) -0.004(2)
O5 0.0353(18) 0.043(2) 0.0260(17) 0.0123(17) -0.0014(14) -0.0001(16)
C6 0.022(2) 0.026(3) 0.022(2) 0.002(2) 0.0018(19) 0.0083(19)
O6 0.025(2) 0.025(2) 0.031(2) -0.0081(17) 0.0030(16) -0.0070(16)
O7 0.0392(17) 0.0317(19) 0.0269(16) -0.0103(17) 0.0028(14) 0.0044(15)
C7 0.030(3) 0.019(2) 0.019(2) 0.0007(19) 0.007(2) 0.0036(19)
C8 0.0202(19) 0.025(2) 0.024(2) -0.0009(17) -0.0045(17) -0.0035(15)
O8 0.133(5) 0.025(2) 0.0274(19) -0.0015(18) -0.005(2) 0.008(2)
O9 0.066(3) 0.031(2) 0.0251(18) 0.0035(16) -0.0024(19) 0.0031(17)
C9 0.025(2) 0.0257(19) 0.026(2) -0.0015(19) -0.0042(17) 0.0033(17)
C10 0.0289(17) 0.022(2) 0.0270(18) 0.008(3) -0.0042(14) -0.001(3)
C1S 0.034(3) 0.050(5) 0.032(3) -0.015(3) -0.002(2) 0.006(3)
C5S 0.034(3) 0.026(3) 0.032(3) -0.002(3) -0.006(3) 0.000(2)
C7S 0.033(3) 0.042(3) 0.037(3) -0.003(3) 0.000(3) -0.006(3)
C3S 0.027(3) 0.034(4) 0.059(4) -0.003(3) -0.012(3) 0.003(3)
C1SB 0.027(6) 0.030(11) 0.028(6) -0.005(5) -0.006(5) -0.004(5)
C7SB 0.048(8) 0.033(10) 0.025(5) 0.002(6) -0.007(5) -0.011(9)
C5SB 0.030(7) 0.033(7) 0.040(9) 0.000(6) -0.006(6) -0.010(5)
C3SB 0.033(8) 0.026(6) 0.043(10) -0.006(6) 0.000(7) -0.002(5)
N1S 0.0241(14) 0.028(2) 0.0315(15) -0.002(2) -0.0047(12) -0.002(2)
C2S 0.051(3) 0.053(4) 0.033(2) -0.002(2) -0.010(2) 0.005(2)
C4S 0.073(4) 0.033(4) 0.122(8) -0.008(4) -0.041(6) 0.012(3)
C6S 0.052(3) 0.040(3) 0.055(3) 0.002(3) 0.002(3) -0.013(3)
C8S 0.080(4) 0.070(4) 0.039(3) 0.004(3) 0.005(3) -0.034(4)
O1W 0.0588(19) 0.035(3) 0.0259(14) 0.006(2) -0.0017(13) -0.013(2)
O2W 0.061(3) 0.041(2) 0.042(2) -0.0125(19) 0.0264(19) -0.015(2)

loop_
_atom_type_symbol
_atom_type_description
_atom_type_scat_dispersion_real
_atom_type_scat_dispersion_imag
_atom_type_scat_source
C C 0.0181 0.0091 'International Tables Vol C Tables 4.2.6.8 and 6.1.1.4'
H H 0.0000 0.0000 'International Tables Vol C Tables 4.2.6.8 and 6.1.1.4'
N N 0.0311 0.0180 'International Tables Vol C Tables 4.2.6.8 and 6.1.1.4'
O O 0.0492 0.0322 'International Tables Vol C Tables 4.2.6.8 and 6.1.1.4'
Re Re -5.2083 5.8923 'International Tables Vol C Tables 4.2.6.8 and 6.1.1.4'

loop_
_geom_angle_atom_site_label_1
_geom_angle_atom_site_label_2
_geom_angle_atom_site_label_3
_geom_angle
O1 C1 Re1 179.0(6)
C5 N1 C6 108.9(3)
C5 N1 C8 106.3(5)
C6 N1 C8 110.8(4)
C5 N1 Re1 106.6(3)
C6 N1 Re1 106.0(4)
C8 N1 Re1 117.9(2)
C2 Re1 C3 88.5(3)
C2 Re1 C1 89.8(3)
C3 Re1 C1 87.4(3)
C2 Re1 O4 174.3(3)
C3 Re1 O4 92.7(2)
C1 Re1 O4 95.9(2)
C2 Re1 O6 95.2(3)
C3 Re1 O6 97.0(3)
C1 Re1 O6 173.4(3)
O4 Re1 O6 79.05(18)
C2 Re1 N1 100.3(3)
C3 Re1 N1 169.62(16)
C1 Re1 N1 98.1(3)
O4 Re1 N1 78.07(16)
O6 Re1 N1 76.8(2)
O2 C2 Re1 177.4(6)
O3 C3 Re1 178.8(10)
O5 C4 O4 124.1(5)
O5 C4 C5 120.2(4)
O4 C4 C5 115.5(4)
C4 O4 Re1 118.8(3)
N1 C5 C4 114.0(4)
N1 C5 H5A 108.7
C4 C5 H5A 108.7
N1 C5 H5B 108.7
C4 C5 H5B 108.7
H5A C5 H5B 107.6
N1 C6 C7 112.6(4)
N1 C6 H6A 109.1
C7 C6 H6A 109.1
N1 C6 H6B 109.1
C7 C6 H6B 109.1
H6A C6 H6B 107.8
C7 O6 Re1 119.2(4)
O7 C7 O6 124.1(5)
O7 C7 C6 120.1(4)
O6 C7 C6 115.7(4)
N1 C8 C9 114.8(4)
N1 C8 H8A 108.6
C9 C8 H8A 108.6
N1 C8 H8B 108.6
C9 C8 H8B 108.6
H8A C8 H8B 107.5
C10 O9 H9 108(7)
C10 C9 C8 111.8(5)
C10 C9 H9A 109.2
C8 C9 H9A 109.2
C10 C9 H9B 109.2
C8 C9 H9B 109.2
H9A C9 H9B 107.9
O8 C10 O9 124.2(5)
O8 C10 C9 125.4(5)
O9 C10 C9 110.4(6)
N1S C1S C2S 115.9(5)
N1S C1S H1SA 108.3
C2S C1S H1SA 108.3
N1S C1S H1SB 108.3
C2S C1S H1SB 108.3
H1SA C1S H1SB 107.4
C6S C5S N1S 114.7(5)
C6S C5S H5SA 108.6
N1S C5S H5SA 108.6
C6S C5S H5SB 108.6
N1S C5S H5SB 108.6
H5SA C5S H5SB 107.6
C8S C7S N1S 115.0(5)
C8S C7S H7SA 108.5
N1S C7S H7SA 108.5
C8S C7S H7SB 108.5
N1S C7S H7SB 108.5
H7SA C7S H7SB 107.5
N1S C3S C4S 115.4(6)
N1S C3S H3SA 108.4
C4S C3S H3SA 108.4
N1S C3S H3SB 108.4
C4S C3S H3SB 108.4
H3SA C3S H3SB 107.5
N1S C1SB C2S 116.1(12)
N1S C1SB H1SC 108.3
C2S C1SB H1SC 108.3
N1S C1SB H1SD 108.3
C2S C1SB H1SD 108.3
H1SC C1SB H1SD 107.4
N1S C7SB C8S 113.2(14)
N1S C7SB H7SC 108.9
C8S C7SB H7SC 108.9
N1S C7SB H7SD 108.9
C8S C7SB H7SD 108.9
H7SC C7SB H7SD 107.8
C6S C5SB N1S 114.2(14)
C6S C5SB H5SC 108.7
N1S C5SB H5SC 108.7
C6S C5SB H5SD 108.7
N1S C5SB H5SD 108.7
H5SC C5SB H5SD 107.6
C4S C3SB N1S 113.6(14)
C4S C3SB H3SC 108.8
N1S C3SB H3SC 108.8
C4S C3SB H3SD 108.8
N1S C3SB H3SD 108.8
H3SC C3SB H3SD 107.7
C7SB N1S C1SB 115.6(12)
C1S N1S C3S 111.6(5)
C7SB N1S C5SB 109.3(12)
C1SB N1S C5SB 111.4(11)
C1S N1S C5S 112.0(5)
C3S N1S C5S 108.3(4)
C1S N1S C7S 108.3(4)
C3S N1S C7S 110.3(5)
C5S N1S C7S 106.2(5)
C7SB N1S C3SB 113.4(18)
C1SB N1S C3SB 104.4(10)
C5SB N1S C3SB 101.8(12)
C1S C2S H2SA 109.5
C1S C2S H2SB 109.5
H2SA C2S H2SB 109.5
C1S C2S H2SC 109.5
H2SA C2S H2SC 109.5
H2SB C2S H2SC 109.5
C1SB C2S H2SD 109.5
C1SB C2S H2SE 109.5
H2SD C2S H2SE 109.5
C1SB C2S H2SF 109.5
H2SD C2S H2SF 109.5
H2SE C2S H2SF 109.5
C3S C4S H4SA 109.5
C3S C4S H4SB 109.5
H4SA C4S H4SB 109.5
C3S C4S H4SC 109.5
H4SA C4S H4SC 109.5
H4SB C4S H4SC 109.5
C3SB C4S H4SD 109.5
C3SB C4S H4SE 109.5
H4SD C4S H4SE 109.5
C3SB C4S H4SF 109.5
H4SD C4S H4SF 109.5
H4SE C4S H4SF 109.5
C5S C6S H6SA 109.5
C5S C6S H6SB 109.5
H6SA C6S H6SB 109.5
C5S C6S H6SC 109.5
H6SA C6S H6SC 109.5
H6SB C6S H6SC 109.5
C5SB C6S H6SD 109.5
C5SB C6S H6SE 109.5
H6SD C6S H6SE 109.5
C5SB C6S H6SF 109.5
H6SD C6S H6SF 109.5
H6SE C6S H6SF 109.5
C7S C8S H8SA 109.5
C7S C8S H8SB 109.5
H8SA C8S H8SB 109.5
C7S C8S H8SC 109.5
H8SA C8S H8SC 109.5
H8SB C8S H8SC 109.5
C7SB C8S H8SD 109.5
C7SB C8S H8SE 109.5
H8SD C8S H8SE 109.5
C7SB C8S H8SF 109.5
H8SD C8S H8SF 109.5
H8SE C8S H8SF 109.5
H1W1 O1W H2W1 126(7)
H1W2 O2W H2W2 109(3)

loop_
_geom_bond_atom_site_label_1
_geom_bond_atom_site_label_2
_geom_bond_distance
C1 O1 1.123(8)
C1 Re1 1.924(6)
N1 C5 1.488(8)
N1 C6 1.489(9)
N1 C8 1.511(5)
N1 Re1 2.253(3)
Re1 C2 1.898(7)
Re1 C3 1.907(4)
Re1 O4 2.123(4)
Re1 O6 2.138(4)
C2 O2 1.161(9)
C3 O3 1.158(5)
C4 O5 1.221(6)
C4 O4 1.278(6)
C4 C5 1.516(7)
C5 H5A 0.9900
C5 H5B 0.9900
C6 C7 1.514(7)
C6 H6A 0.9900
C6 H6B 0.9900
O6 C7 1.266(7)
O7 C7 1.235(6)
C8 C9 1.525(6)
C8 H8A 0.9900
C8 H8B 0.9900
O8 C10 1.169(10)
O9 C10 1.325(7)
O9 H9 0.71(8)
C9 C10 1.518(7)
C9 H9A 0.9900
C9 H9B 0.9900
C1S N1S 1.487(7)
C1S C2S 1.521(9)
C1S H1SA 0.9900
C1S H1SB 0.9900
C5S C6S 1.504(10)
C5S N1S 1.540(9)
C5S H5SA 0.9900
C5S H5SB 0.9900
C7S C8S 1.505(9)
C7S N1S 1.543(7)
C7S H7SA 0.9900
C7S H7SB 0.9900
C3S N1S 1.511(8)
C3S C4S 1.517(11)
C3S H3SA 0.9900
C3S H3SB 0.9900
C1SB N1S 1.500(17)
C1SB C2S 1.506(17)
C1SB H1SC 0.9900
C1SB H1SD 0.9900
C7SB N1S 1.433(16)
C7SB C8S 1.64(2)
C7SB H7SC 0.9900
C7SB H7SD 0.9900
C5SB C6S 1.52(2)
C5SB N1S 1.53(2)
C5SB H5SC 0.9900
C5SB H5SD 0.9900
C3SB C4S 1.46(2)
C3SB N1S 1.60(2)
C3SB H3SC 0.9900
C3SB H3SD 0.9900
C2S H2SA 0.9800
C2S H2SB 0.9800
C2S H2SC 0.9800
C2S H2SD 0.9800
C2S H2SE 0.9800
C2S H2SF 0.9800
C4S H4SA 0.9800
C4S H4SB 0.9800
C4S H4SC 0.9800
C4S H4SD 0.9800
C4S H4SE 0.9800
C4S H4SF 0.9800
C6S H6SA 0.9800
C6S H6SB 0.9800
C6S H6SC 0.9800
C6S H6SD 0.9800
C6S H6SE 0.9800
C6S H6SF 0.9800
C8S H8SA 0.9800
C8S H8SB 0.9800
C8S H8SC 0.9800
C8S H8SD 0.9800
C8S H8SE 0.9800
C8S H8SF 0.9800
O1W H1W1 0.836(14)
O1W H2W1 0.838(14)
O2W H1W2 0.838(14)
O2W H2W2 0.837(14)

loop_
_geom_hbond_atom_site_label_D
_geom_hbond_atom_site_label_H
_geom_hbond_atom_site_label_A
_geom_hbond_distance_DH
_geom_hbond_distance_HA
_geom_hbond_distance_DA
_geom_hbond_angle_DHA
_geom_hbond_site_symmetry_A
O9 H9 O1W 0.71(8) 1.88(8) 2.589(6) 174(9) .
O1W H1W1 O2W 0.836(14) 1.91(5) 2.674(6) 151(10) 2
O1W H2W1 O7 0.838(14) 1.94(2) 2.765(7) 170(8) 2_546
O2W H1W2 O5 0.838(14) 1.881(16) 2.714(5) 172(6) 1_554
O2W H2W2 O7 0.837(14) 2.01(2) 2.823(5) 163(7) 2_546

loop_
_geom_torsion_atom_site_label_1
_geom_torsion_atom_site_label_2
_geom_torsion_atom_site_label_3
_geom_torsion_atom_site_label_4
_geom_torsion
O5 C4 O4 Re1 -167.1(4)
C5 C4 O4 Re1 17.0(6)
C6 N1 C5 C4 -88.0(4)
C8 N1 C5 C4 152.6(4)
Re1 N1 C5 C4 26.0(6)
O5 C4 C5 N1 154.0(5)
O4 C4 C5 N1 -29.9(7)
C5 N1 C6 C7 81.4(4)
C8 N1 C6 C7 -162.1(4)
Re1 N1 C6 C7 -33.0(4)
Re1 O6 C7 O7 172.7(4)
Re1 O6 C7 C6 -11.2(6)
N1 C6 C7 O7 -152.5(5)
N1 C6 C7 O6 31.2(6)
C5 N1 C8 C9 175.2(4)
C6 N1 C8 C9 57.0(5)
Re1 N1 C8 C9 -65.4(6)
N1 C8 C9 C10 132.0(4)
C8 C9 C10 O8 0.8(7)
C8 C9 C10 O9 -179.4(4)
C8S C7SB N1S C1SB -51(3)
C8S C7SB N1S C5SB -178.2(18)
C8S C7SB N1S C3SB 69(2)
C2S C1S N1S C3S 175.2(6)
C2S C1S N1S C5S 53.6(7)
C2S C1S N1S C7S -63.2(8)
C2S C1SB N1S C7SB -166.9(17)
C2S C1SB N1S C5SB -41.2(16)
C2S C1SB N1S C3SB 67.9(15)
C4S C3S N1S C1S 53.4(10)
C4S C3S N1S C5S 177.1(7)
C4S C3S N1S C7S -67.0(9)
C6S C5SB N1S C7SB 62(2)
C6S C5SB N1S C1SB -67.4(16)
C6S C5SB N1S C3SB -178.2(14)
C6S C5S N1S C1S 54.8(7)
C6S C5S N1S C3S -68.7(7)
C6S C5S N1S C7S 172.8(5)
C8S C7S N1S C1S -170.7(7)
C8S C7S N1S C3S -48.3(9)
C8S C7S N1S C5S 68.9(8)
C4S C3SB N1S C7SB 41.0(19)
C4S C3SB N1S C1SB 167.7(14)
C4S C3SB N1S C5SB -76.2(17)
